data_2001631
loop_
_publ_author_name
'Triki, S.'
'Ouahab, L.'
'Grandjean, D.'
'Garin, J.'
'Uriel, S.'
'Fabre, J. M.'

_publ_section_title
;Structure of the
 bis(7,7,8,8-tetracyano-<i>p</i>-quinodimethane)--4-(benzylmethylaminomethyl)-2,2',5,5'-tetrathiafulvalene
 charge-transfer complex
;
_journal_issue 6
_journal_name_full 'Acta Crystallographica Section C'
_journal_page_first 1184
_journal_page_last 1187
_journal_paper_doi 10.1107/S0108270192013313
_journal_volume 49
_journal_year 1993
_chemical_formula_moiety 'C15 H15 N1 S4,2(C12 H4 N4)'
_chemical_formula_sum 'C39 H23 N9 S4'
_chemical_formula_weight 745.93
_space_group_IT_number 2
_space_group_name_Hall '-P 1'
_space_group_name_H-M_alt 'P -1'
_symmetry_cell_setting triclinic
_symmetry_space_group_name_Hall '-P 1'
_symmetry_space_group_name_H-M 'P -1'
_atom_type_scat_source IntTabIV
_cell_angle_alpha 79.46(2)
_cell_angle_beta 87.60(5)
_cell_angle_gamma 79.92(4)
_cell_formula_units_Z 2
_cell_length_a 7.6810(10)
_cell_length_b 14.758(2)
_cell_length_c 16.377(4)
_cell_measurement_reflns_used 25
_cell_measurement_temperature 293
_cell_measurement_theta_max 12
_cell_measurement_theta_min 7.5
_cell_volume 1796.8(6)
_diffrn_measurement_device 'Enraf-Nonius CAD-4'
_diffrn_measurement_method \q-2\q
_diffrn_radiation_type MoK\a
_diffrn_radiation_wavelength 0.71073
_diffrn_reflns_av_R_equivalents 0.018
_diffrn_reflns_limit_h_max 9
_diffrn_reflns_limit_h_min 0
_diffrn_reflns_limit_k_max 17
_diffrn_reflns_limit_k_min -17
_diffrn_reflns_limit_l_max 19
_diffrn_reflns_limit_l_min -19
_diffrn_reflns_number 6705
_diffrn_reflns_theta_max 25
_diffrn_standards_decay_% <1
_diffrn_standards_interval_time 60
_diffrn_standards_number 3
_exptl_absorpt_coefficient_mu 0.294
_exptl_absorpt_correction_T_max 1.329
_exptl_absorpt_correction_T_min 0.713
_exptl_absorpt_correction_type 'empirical (DIFABS; Walker & Stuart, 1983)'
_exptl_crystal_colour Black
_exptl_crystal_density_diffrn 1.379
_exptl_crystal_description Needle
_exptl_crystal_size_max 0.5
_exptl_crystal_size_mid 0.2
_exptl_crystal_size_min 0.1
_refine_diff_density_max 0.238
_refine_diff_density_min -0.087
_refine_ls_extinction_coef g=1.445E-7
_refine_ls_extinction_method |F~c~|(1+gI~c~)^-1^
_refine_ls_goodness_of_fit_obs 1.106
_refine_ls_hydrogen_treatment refall
_refine_ls_number_parameters 562
_refine_ls_number_reflns 3505
_refine_ls_R_factor_obs 0.039
_refine_ls_shift/esd_max 0.16
_refine_ls_structure_factor_coef F
_refine_ls_weighting_details w=4F~o~^2^/[\s(I)^2^+(0.07F~o~^2^)^2^]
_refine_ls_weighting_scheme calc
_refine_ls_wR_factor_obs 0.049
_reflns_number_observed 3505
_reflns_number_total 5665
_reflns_observed_criterion I>=3\s
_cod_data_source_file pa1030.cif
_cod_data_source_block pa1030_structure_1_of_1
_cod_depositor_comments
;
The following automatic conversions were performed:

'_refine_ls_weighting_scheme' value
'w=4F~o~^2^/[\s(I)^2^+(0.07F~o~^2^)^2^]' was changed to 'calc'. New
tag '_refine_ls_weighting_details' was created. The value of the new
tag was set to 'w=4F~o~^2^/[\s(I)^2^+(0.07F~o~^2^)^2^]'.

Automatic conversion script
Id: cif_fix_values 3143 2015-03-26 13:38:13Z robertas 
;
_cod_original_cell_volume 1796.8
_cod_database_code 2001631

loop_
_space_group_symop_id
_space_group_symop_operation_xyz
1 x,y,z
2 -x,-y,-z

loop_
_atom_site_label
_atom_site_fract_x
_atom_site_fract_y
_atom_site_fract_z
S1 .35650(10) .46133(5) .16443(5)
S2 .17090(10) .57483(5) -.01252(5)
S3 .49350(10) .30592(5) .08041(5)
S4 .30560(10) .41080(6) -.08671(5)
C1 .3720(4) .4157(2) .0743(2)
C2 .2900(4) .4630(2) -.0006(2)
C3 .4878(4) .3647(2) .2219(2)
C4 .5461(4) .2927(2) .1831(2)
C5 .1171(5) .5780(2) -.1145(2)
C6 .1766(5) .5034(2) -.1478(2)
C7 .5303(4) .3721(2) .3086(2)
C8 .2467(5) .3840(3) .3794(3)
C9 .4582(5) .4795(2) .4043(2)
C10 .5690(5) .5494(2) .3631(2)
C11 .4895(6) .6288(3) .3103(2)
C12 .5868(7) .6936(3) .2713(3)
C13 .7662(6) .6803(3) .2836(3)
C14 .8481(6) .6031(3) .3358(3)
C15 .7488(5) .5367(3) .3760(2)
N9 .3889(3) .4341(2) .3431(2)
N1 .5600(4) .0819(2) .1409(2)
N2 .0261(5) .2251(2) .0732(2)
N3 .1284(5) -.3115(3) .4925(3)
N4 -.4022(4) -.1542(3) .4303(2)
C16 .1530(4) .0202(2) .2205(2)
C17 -.0342(4) .0258(2) .2319(2)
C18 -.1040(4) -.0359(2) .2893(2)
C19 .0066(4) -.1109(2) .3409(2)
C20 .1943(4) -.1180(2) .3277(2)
C21 .2634(4) -.0551(2) .2709(2)
C22 .2240(4) .0873(2) .1622(2)
C23 -.0668(4) -.1728(2) .4027(2)
C24 .4103(5) .0838(2) .1504(2)
C25 .1155(5) .1638(2) .1130(2)
C26 .0414(5) -.2493(2) .4526(2)
C27 -.2525(5) -.1638(2) .4181(2)
N5 .4821(4) .1172(2) .3507(2)
N6 -.0456(4) .2603(2) .2828(2)
C28 .0750(4) .0630(2) .4382(2)
C29 .1147(4) -.0725(2) .5488(2)
C30 .1847(4) -.0129(2) .4899(2)
C31 .1471(4) .1241(2) .3771(2)
C32 .3337(4) .1188(2) .3634(2)
C33 .0384(4) .1994(2) .3254(2)
N7 .5718(4) -.1600(3) .0737(2)
N8 .1362(5) -.3030(3) .1574(3)
C34 .1183(5) -.0778(2) .0402(2)
C35 .0704(5) .0759(2) -.0467(2)
C36 .1824(4) .0021(2) -.0080(2)
C37 .2353(5) -.1537(2) .0781(2)
C38 .4224(5) -.1561(3) .0750(2)
C39 .1787(5) -.2363(3) .1228(3)
H1 .619(4) .238(2) .205(2)
H2 .046(4) .635(2) -.139(2)
H3 .160(4) .496(2) -.202(2)
H4 .546(4) .312(2) .344(2)
H5 .631(4) .398(2) .305(2)
H6 .289(5) .335(3) .424(2)
H7 .156(5) .430(3) .402(2)
H8 .188(6) .359(3) .336(3)
H9 .531(4) .431(2) .448(2)
H10 .354(4) .514(2) .429(2)
H11 .346(5) .637(3) .304(2)
H12 .536(6) .753(3) .230(3)
H13 .826(5) .726(3) .257(2)
H14 .971(5) .589(3) .345(2)
H15 .798(4) .482(2) .411(2)
H16 -.228(4) -.031(2) .297(2)
H17 -.111(4) .074(2) .197(2)
H18 .272(4) -.164(2) .362(2)
H19 .396(4) -.062(2) .258(2)
H20 .186(4) -.119(2) .585(2)
H21 .307(4) -.021(2) .481(2)
H22 .117(4) .133(2) -.079(2)
H23 .316(4) .000(2) -.010(2)

loop_
_geom_angle_atom_site_label_1
_geom_angle_atom_site_label_2
_geom_angle_atom_site_label_3
_geom_angle
_geom_angle_publ_flag
C1 S1 C3 94.70(10) yes
C2 S2 C5 94.2(2) yes
C1 S3 C4 95.5(2) yes
C2 S4 C6 94.70(10) yes
S1 C1 S3 115.70(10) yes
S1 C1 C2 123.8(2) yes
S3 C1 C2 120.5(2) yes
S2 C2 S4 115.90(10) yes
S2 C2 C1 123.3(2) yes
S4 C2 C1 120.8(3) yes
S1 C3 C4 116.7(3) yes
S1 C3 C7 116.7(2) yes
C4 C3 C7 126.6(2) yes
S3 C4 C3 117.3(2) yes
S3 C4 H1 116.(2) no
C3 C4 H1 126.(2) no
S2 C5 C6 117.8(3) yes
S2 C5 H2 114.(2) no
C6 C5 H2 128.(2) no
S4 C6 C5 117.4(3) yes
S4 C6 H3 116.(2) no
C5 C6 H3 127.(2) no
C3 C7 N9 110.7(2) yes
C3 C7 H4 111.(2) no
C3 C7 H5 106.(2) no
N9 C7 H4 109.(2) no
N9 C7 H5 109.(2) no
H4 C7 H5 112.(3) no
N9 C8 H6 111.(2) no
N9 C8 H7 107.(2) no
N9 C8 H8 112.(3) no
H6 C8 H7 109.(3) no
H6 C8 H8 110.(4) no
H7 C8 H8 108.(3) no
C10 C9 N9 111.1(3) yes
C10 C9 H9 110.(2) no
C10 C9 H10 108.(2) no
N9 C9 H9 111.(2) no
N9 C9 H10 106.(2) no
C20 C21 H19 122.(2) no
C16 C22 C24 122.1(2) yes
C16 C22 C25 122.2(2) yes
C24 C22 C25 115.7(2) yes
C19 C23 C26 121.4(3) yes
C19 C23 C27 122.2(2) yes
C26 C23 C27 116.4(3) yes
N1 C24 C22 179.4(4) yes
N2 C25 C22 179.3(4) yes
N3 C26 C23 179.4(5) yes
N4 C27 C23 178.3(4) yes
C29 C28 C30 117.5(2) yes
C29 C28 C31 121.0(3) yes
C30 C28 C31 121.4(3) yes
C28 C29 C30 121.0(2) yes
C28 C29 H20 117.(2) no
C30 C29 H20 122.(2) no
C28 C30 C29 121.4(2) yes
C28 C30 H21 118.(2) no
C29 C30 H21 120.(2) no
H9 C9 H10 111.(2) no
C9 C10 C11 119.2(3) yes
C9 C10 C15 121.9(2) yes
C11 C10 C15 118.9(3) yes
C10 C11 C12 120.7(4) yes
C10 C11 H11 116.(2) no
C12 C11 H11 123.(2) no
C11 C12 C13 120.3(3) yes
C11 C12 H12 125.(3) no
C13 C12 H12 115.(2) no
C12 C13 C14 120.3(4) yes
C12 C13 H13 117.(2) no
C14 C13 H13 122.(2) no
C13 C14 C15 119.6(4) yes
C13 C14 H14 124.(2) no
C15 C14 H14 116.(2) no
C10 C15 C14 120.2(3) yes
C10 C15 H15 117.(2) no
C14 C15 H15 123.(2) no
C7 N9 C8 111.4(3) yes
C7 N9 C9 110.9(2) yes
C8 N9 C9 111.0(3) yes
C17 C16 C21 117.2(3) yes
C17 C16 C22 121.0(3) yes
C21 C16 C22 121.8(3) yes
C16 C17 C18 121.7(3) yes
C16 C17 H17 119.(2) no
C18 C17 H17 119.(2) no
C17 C18 C19 121.2(2) yes
c17 C18 H16 121.(2) no
C19 C18 H16 118.(2) no
C18 C19 C20 117.0(3) yes
C18 C19 C23 120.9(3) yes
C20 C19 C23 122.1(3) yes
C19 C20 C21 121.5(3) yes
C19 C20 H18 120.(2) no
C21 C20 H18 118.(2) no
C16 C21 C20 121.4(2) yes
C16 C21 H19 116.(2) no
C28 C31 C32 122.9(3) yes
C28 C31 C33 121.6(3) yes
C32 C31 C33 115.5(3) yes
N5 C32 C31 177.9(3) yes
N6 C33 C31 178.4(3) yes
C35 C34 C36 118.4(3) yes
C35 C34 C37 121.3(3) yes
C36 C34 C37 120.3(3) yes
C34 C35 C36 120.5(3) yes
C34 C35 H22 119.(2) no
C36 C35 H22 120.(2) no
C34 C36 C35 121.1(3) yes
C34 C36 H23 117.(2) no
C35 C36 H23 122.(2) no
C34 C37 C38 122.4(3) yes
C34 C37 C39 122.3(3) yes
C38 C37 C39 115.2(3) yes
N7 C38 C37 178.5(4) yes
N8 C39 C37 178.5(4) yes

loop_
_geom_bond_atom_site_label_1
_geom_bond_atom_site_label_2
_geom_bond_distance
_geom_bond_publ_flag
S1 C1 1.723(3) yes
S1 C3 1.738(3) yes
S2 C2 1.722(3) yes
S2 C5 1.728(3) yes
S3 C1 1.711(3) yes
S3 C4 1.715(3) yes
S4 C2 1.718(3) yes
S4 C6 1.721(3) yes
C1 C2 1.408(4) yes
C3 C4 1.339(5) yes
C3 C7 1.498(5) yes
C4 H1 .93(3) no
C5 C6 1.318(5) yes
C5 H2 .95(3) no
C6 H3 .93(3) no
C7 N9 1.458(4) yes
C7 H4 .95(3) no
C7 H5 .92(3) no
C8 N9 1.471(5) yes
C8 H6 .95(4) no
C8 H7 1.00(4) no
C8 H8 1.02(5) no
C9 C10 1.500(5) yes
C9 N9 1.466(5) yes
C9 H9 1.03(3) no
C9 H10 .98(3) no
C10 C11 1.384(4) yes
C10 C15 1.381(5) yes
C11 C12 1.367(6) yes
C11 H11 1.09(4) no
C12 C13 1.375(7) yes
C12 H12 1.03(4) no
C13 C14 1.365(5) yes
C13 H13 .92(4) no
C14 C15 1.400(6) yes
C14 H14 .94(4) no
C15 H15 .93(3) no
N1 C24 1.150(5) yes
N2 C25 1.149(4) yes
N3 C26 1.149(5) yes
N4 C27 1.147(5) yes
C16 C17 1.432(4) yes
C16 C21 1.424(4) yes
C16 C22 1.410(4) yes
C17 C18 1.348(4) yes
C17 H17 .96(3) no
C18 C19 1.431(4) yes
C18 H16 .95(3) no
C19 C20 1.437(4) yes
C19 C23 1.404(4) yes
C20 C21 1.351(4) yes
C20 H18 .94(2) no
C21 H19 1.02(3) no
C22 C24 1.429(5) yes
C22 C25 1.419(4) yes
C23 C26 1.422(4) yes
C23 C27 1.426(5) yes
N5 C32 1.147(4) yes
N6 C33 1.148(4) yes
C28 C29 1.450(4) yes
C28 C30 1.437(4) yes
C28 C31 1.385(4) yes
C29 C30 1.343(4) yes
C29 H20 .94(3) no
C30 H21 .93(3) no
C31 C32 1.433(4) yes
C31 C33 1.427(4) yes
N7 C38 1.138(5) yes
N8 C39 1.135(5) yes
C34 C35 1.445(5) yes
C34 C36 1.443(5) yes
C34 C37 1.374(4) yes
C35 C36 1.340(4) yes
C35 H22 1.03(3) no
C36 H23 1.02(3) no
C37 C38 1.430(5) yes
C37 C39 1.429(5) yes
